data_7132989
loop_
_publ_author_name
'Barwise, Lachlan'
'Moon, Lachlan J.'
'Dhakal, Bibidh'
'Hogan, Conor F.'
'White, Keith F.'
'Dutton, Jason L.'

_publ_section_title
;
 An extremely electron poor Au(III) trication bearing acetonitrile
 ligands.
;
_journal_issue 43
_journal_name_full 'Chemical communications (Cambridge, England)'
_journal_page_first 5586
_journal_page_last 5589
_journal_paper_doi 10.1039/d4cc00818a
_journal_volume 60
_journal_year 2024
_chemical_formula_moiety 'C19 H26 Au N5, 2(B F4), C2 H3 N'
_chemical_formula_sum 'C21 H29 Au B2 F8 N6'
_chemical_formula_weight 736.09
_space_group_crystal_system monoclinic
_space_group_IT_number 4
_space_group_name_Hall 'P 2yb'
_space_group_name_H-M_alt 'P 1 21 1'
_atom_sites_solution_hydrogens geom
_atom_sites_solution_primary dual
_audit_creation_date 2024-01-16
_audit_creation_method
;
Olex2 1.5
(compiled 2023.08.24 svn.re1ec1418 for OlexSys, GUI svn.r6817)
;
_audit_update_record
;
2024-02-07 deposited with the CCDC.	2024-04-24 downloaded from the CCDC.
;
_cell_angle_alpha 90
_cell_angle_beta 103.4730(10)
_cell_angle_gamma 90
_cell_formula_units_Z 4
_cell_length_a 9.40830(10)
_cell_length_b 19.4220(2)
_cell_length_c 15.7483(2)
_cell_measurement_reflns_used 35825
_cell_measurement_temperature 149.99(10)
_cell_measurement_theta_max 70.8930
_cell_measurement_theta_min 3.6450
_cell_volume 2798.46(6)
_computing_cell_refinement 'CrysAlisPro 1.171.43.90 (Rigaku OD, 2023)'
_computing_data_collection 'CrysAlisPro system (CCD 40.53 (release 29-04-2019))'
_computing_data_reduction 'CrysAlisPro 1.171.43.90 (Rigaku OD, 2023)'
_computing_molecular_graphics 'Olex2 1.5 (Dolomanov et al., 2009)'
_computing_publication_material 'Olex2 1.5 (Dolomanov et al., 2009)'
_computing_structure_refinement 'SHELXL 2018/3 (Sheldrick, 2015)'
_computing_structure_solution 'SHELXT 2018/2 (Sheldrick, 2018)'
_diffrn_ambient_environment N~2~
_diffrn_ambient_temperature 149.99(10)
_diffrn_detector 'Hybrid Pixel Array Detector'
_diffrn_detector_area_resol_mean 10.0000
_diffrn_detector_type HyPix3000
_diffrn_measured_fraction_theta_full 1.000
_diffrn_measured_fraction_theta_max 0.996
_diffrn_measurement_details
;
List of Runs (angles in degrees, time in seconds):

  # Type    Start    End  Width  t~exp~   \w     \q     \k     \f   Frames
#--------------------------------------------------------------------------
  1  \w   -105.00 -30.00   0.50    3.95    --  -38.50 -30.00 115.00  150
  2  \w    -46.00  28.00   0.50    3.95    --  -38.50  30.00 -83.00  148
  3  \w    -24.00  51.00   0.50    3.95    --   42.60 -30.00 115.00  150
  4  \w     35.00 109.00   0.50    3.95    --   42.60  30.00 -83.00  148
  5  \w     92.00 166.00   0.50   15.81    --  100.00  30.00 -83.00  148
  6  \w     34.00 108.00   0.50   15.81    --  100.00 -30.00 115.00  148
  7  \w   -102.00 -18.00   0.50    3.95    --  -38.50 -65.00 -60.00  168
  8  \w    -47.00  27.00   0.50    3.95    --  -38.50  32.00   0.00  148
  9  \w    -56.00  25.00   0.50    3.95    --  -38.50  54.00 150.00  162
 10  \w   -108.00 -28.00   0.50    3.95    --  -38.50 -21.00 -30.00  160
 11  \w   -101.00 -21.00   0.50    3.95    --  -38.50 -54.00 -30.00  160
 12  \w    -52.00  24.00   0.50    3.95    --  -38.50  43.00 120.00  152
 13  \w   -102.00 -16.00   0.50    3.95    --  -38.50 -70.00  34.13  172
 14  \w   -112.00 -15.00   0.50    3.95    --  -38.50 -11.00   0.00  194
 15  \w   -103.00 -15.00   0.50    3.95    --  -38.50 -74.00 -92.57  176
 16  \w    -64.00  26.00   0.50    3.95    --  -38.50  77.00  30.00  180
 17  \w      8.00  79.00   0.50    3.95    --   42.60-104.00 120.00  142
 18  \w     35.00  98.00   0.50    3.95    --   42.60-138.00 -60.00  126
 19  \w      8.00  79.00   0.50    3.95    --   42.60-104.00  30.00  142
 20  \w     35.00  98.00   0.50    3.95    --   42.60-138.00-150.00  126
 21  \w     34.00 108.00   0.50    3.95    --   42.60  32.00  90.00  148
 22  \w     20.00 107.00   0.50    3.95    --   42.60  74.00-152.82  174
 23  \w     35.00  98.00   0.50    3.95    --   42.60-138.00   0.00  126
 24  \w     35.00  98.00   0.50    3.95    --   42.60-138.00 -90.00  126
 25  \w     35.00 109.00   0.50   15.81    --  100.00-117.00 -90.00  148
 26  \w     86.00 171.00   0.50   15.81    --  100.00  17.00-180.00  170
 27  \w    105.00 170.00   0.50   15.81    --  100.00  96.00 -60.00  130
 28  \w     87.00 163.00   0.50   15.81    --  100.00  42.00  60.00  152
 29  \w     37.00 113.00   0.50   15.81    --  100.00 -42.00  30.00  152
 30  \w     70.00 175.00   0.50   15.81    --  100.00   8.00  30.00  210
 31  \w     36.00 122.00   0.50   15.81    --  100.00 -68.00 -30.00  172
 32  \w     30.00 106.00   0.50   15.81    --  100.00 -96.00-150.00  152
 33  \w    102.00 165.00   0.50   15.81    --  100.00 117.00-180.00  126
 34  \w     34.00 128.00   0.50   15.81    --  100.00 -87.00   0.00  188
 35  \w     30.00 106.00   0.50   15.81    --  100.00 -96.00-180.00  152
 36  \w     35.00 109.00   0.50   15.81    --  100.00-117.00   0.00  148
 37  \w    105.00 170.00   0.50   15.81    --  100.00  96.00-180.00  130
 38  \w     37.00 119.00   0.50   15.81    --  100.00 -59.00-150.00  164
 39  \w     30.00 106.00   0.50   15.81    --  100.00 -96.00   0.00  152
 40  \w     34.00 108.00   0.50   15.81    --  100.00-111.00-178.65  148
 41  \w     35.00 109.00   0.50   15.81    --  100.00 -33.00-180.00  148
 42  \w     70.00 175.00   0.50   15.81    --  100.00   8.00 -60.00  210
 43  \w     35.00 126.00   0.50   15.81    --  100.00 -81.00 106.65  182
 44  \w     35.00 109.00   0.50   15.81    --  100.00-117.00 -30.00  148
 45  \w     37.00 118.00   0.50   15.81    --  100.00 -52.00  12.99  162
 46  \w     36.00 122.00   0.50   15.81    --  100.00 -68.00  60.00  172
 47  \w     91.00 168.00   0.50   15.81    --  100.00  25.00 120.00  154
 48  \w     38.00 126.00   0.50   15.81    --  100.00-145.00 150.00  176
 49  \w     94.00 165.00   0.50   15.81    --  100.00  33.00 -60.00  142
 50  \w     35.00  64.00   0.50   15.81    --  100.00-117.00-120.00   58
 51  \w     76.00 103.00   0.50   15.81    --  100.00-117.00-120.00   54
 52  \w     35.00 112.00   0.50   15.81    --  100.00 -17.00-120.00  154
 53  \w     70.00 114.00   0.50   15.81    --  100.00 -59.00 120.00   88
 54  \w     77.00 116.00   0.50   15.81    --  100.00 -50.00-150.00   78
 55  \w     30.00 111.00   0.50   15.81    --  100.00 -17.00   0.00  162
 56  \w     81.00 125.00   0.50   15.81    --  100.00-145.00-150.00   88
 57  \w     48.00  80.00   0.50   15.81    --  100.00 -96.00  60.00   64
 58  \w     40.00  69.00   0.50   15.81    --  100.00 -57.00-113.96   58
 59  \w    117.00 142.00   0.50   15.81    --  100.00   8.00 120.00   50
 60  \w     85.00 112.00   0.50   15.81    --  100.00 -42.00 -90.00   54
 61  \w    117.00 143.00   0.50   15.81    --  100.00 117.00-120.00   52
 62  \w     70.00  95.00   0.50   15.81    --  100.00   8.00 120.00   50
 63  \w     92.00 119.00   0.50   15.81    --  100.00 -59.00 -90.00   54
 64  \w     45.00  71.00   0.50   15.81    --  100.00 -59.00 -90.00   52
 65  \w     94.00 163.00   0.50   15.81    --  100.00  42.00-180.00  138
 66  \w    123.00 169.00   0.50   15.81    --  100.00  96.00 150.00   92
 67  \w     38.00  69.00   0.50   15.81    --  100.00 -42.00 -90.00   62
 68  \w    113.00 139.00   0.50   15.81    --  100.00 117.00 120.00   52
 69  \w     82.00 108.00   0.50   15.81    --  100.00-111.00 -65.07   52
 70  \w     43.00  99.00   0.50   15.81    --  100.00-117.00 -60.00  112
 71  \w     36.00  78.00   0.50   15.81    --  100.00-117.00 120.00   84
 72  \w     84.00 109.00   0.50   15.81    --  100.00-117.00 120.00   50
 73  \w     55.00  80.00   0.50   15.81    --  100.00 -42.00 150.00   50
 74  \w     70.00  97.00   0.50   15.81    --  100.00-107.00 -30.23   54
 75  \w    130.00 156.00   0.50   15.81    --  100.00  77.00 -90.00   52
 76  \w     78.00 110.00   0.50   15.81    --  100.00 -57.00-113.96   64
 77  \w     38.00  74.00   0.50   15.81    --  100.00-145.00 -90.00   72
 78  \w    100.00 126.00   0.50   15.81    --  100.00-145.00 -90.00   52
 79  \w     50.00  76.00   0.50   15.81    --  100.00 -87.00-150.00   52
 80  \w     30.00 100.00   0.50   15.81    --  100.00 -96.00 150.00  140
 81  \w     98.00 126.00   0.50   15.81    --  100.00-145.00  90.00   56
 82  \w     39.00  65.00   0.50   15.81    --  100.00-145.00  90.00   52
;
_diffrn_measurement_device 'four-circle diffractometer'
_diffrn_measurement_device_type 'SuperNova, Dual, Cu at home/near, HyPix3000'
_diffrn_measurement_method '\w scans'
_diffrn_orient_matrix_type 'CrysAlisPro convention (1999,Acta A55,543-557)'
_diffrn_orient_matrix_UB_11 -0.0222012000
_diffrn_orient_matrix_UB_12 -0.0294723000
_diffrn_orient_matrix_UB_13 -0.0929873000
_diffrn_orient_matrix_UB_21 0.1666626000
_diffrn_orient_matrix_UB_22 -0.0078308000
_diffrn_orient_matrix_UB_23 0.0131836000
_diffrn_orient_matrix_UB_31 -0.0088293000
_diffrn_orient_matrix_UB_32 -0.0732022000
_diffrn_orient_matrix_UB_33 0.0361078000
_diffrn_radiation_monochromator mirror
_diffrn_radiation_probe x-ray
_diffrn_radiation_type 'Cu K\a'
_diffrn_radiation_wavelength 1.54184
_diffrn_reflns_av_R_equivalents 0.0659
_diffrn_reflns_av_unetI/netI 0.0349
_diffrn_reflns_Laue_measured_fraction_full 1.000
_diffrn_reflns_Laue_measured_fraction_max 0.996
_diffrn_reflns_limit_h_max 11
_diffrn_reflns_limit_h_min -11
_diffrn_reflns_limit_k_max 19
_diffrn_reflns_limit_k_min -23
_diffrn_reflns_limit_l_max 19
_diffrn_reflns_limit_l_min -19
_diffrn_reflns_number 55968
_diffrn_reflns_point_group_measured_fraction_full 0.858
_diffrn_reflns_point_group_measured_fraction_max 0.848
_diffrn_reflns_theta_full 67.684
_diffrn_reflns_theta_max 71.356
_diffrn_reflns_theta_min 3.675
_diffrn_source 'micro-focus sealed X-ray tube'
_diffrn_source_type 'SuperNova (Cu) X-ray Source'
_exptl_absorpt_coefficient_mu 10.565
_exptl_absorpt_correction_T_max 1.00000
_exptl_absorpt_correction_T_min 0.41329
_exptl_absorpt_correction_type multi-scan
_exptl_absorpt_process_details
;
CrysAlisPro 1.171.43.90 (Rigaku Oxford Diffraction, 2023)
Empirical absorption correction using spherical harmonics,
implemented in SCALE3 ABSPACK scaling algorithm.
;
_exptl_crystal_density_diffrn 1.747
_exptl_crystal_description irregular
_exptl_crystal_F_000 1432
_exptl_crystal_size_max 0.18
_exptl_crystal_size_mid 0.08
_exptl_crystal_size_min 0.06
_refine_diff_density_max 1.409
_refine_diff_density_min -1.979
_refine_diff_density_rms 0.118
_refine_ls_abs_structure_details
;
 Flack x determined using 3307 quotients [(I+)-(I-)]/[(I+)+(I-)]
 (Parsons, Flack and Wagner, Acta Cryst. B69 (2013) 249-259).
;
_refine_ls_abs_structure_Flack -0.002(7)
_refine_ls_extinction_method none
_refine_ls_goodness_of_fit_ref 1.042
_refine_ls_hydrogen_treatment constr
_refine_ls_matrix_type full
_refine_ls_number_parameters 699
_refine_ls_number_reflns 9233
_refine_ls_number_restraints 1
_refine_ls_restrained_S_all 1.042
_refine_ls_R_factor_all 0.0388
_refine_ls_R_factor_gt 0.0374
_refine_ls_shift/su_max 0.000
_refine_ls_shift/su_mean 0.000
_refine_ls_structure_factor_coef Fsqd
_refine_ls_weighting_details 'w=1/[\s^2^(Fo^2^)+(0.0730P)^2^+0.6736P] where P=(Fo^2^+2Fc^2^)/3'
_refine_ls_weighting_scheme calc
_refine_ls_wR_factor_gt 0.0979
_refine_ls_wR_factor_ref 0.0988
_reflns_Friedel_coverage 0.650
_reflns_Friedel_fraction_full 0.708
_reflns_Friedel_fraction_max 0.690
_reflns_number_gt 8851
_reflns_number_total 9233
_reflns_threshold_expression 'I > 2\s(I)'
_cod_data_source_file d4cc00818a2.cif
_cod_data_source_block ldb_au(meim)2(mecn)2-3bf4+2mes
_cod_depositor_comments 'Adding full bibliography for 7132988--7132989.cif.'
_cod_database_code 7132989
_shelx_shelxl_version_number 2018/3
_chemical_oxdiff_formula 'Au1 N4 C19 H27 B F12'
_chemical_oxdiff_usercomment
'Clear plate crystals grown from MeCN/CHCl3/Pentane - assumed Au1 but magic button suggests [Au(MeIm)2(Mes)(MeCN)]2BF4'
_shelx_space_group_comment
;
The symmetry employed for this shelxl refinement is uniquely defined
by the following loop, which should always be used as a source of
symmetry information in preference to the above space-group names.
They are only intended as comments.
;
_olex2_refinement_description
;
1. Fixed Uiso
 At 1.2 times of:
  All C(H) groups
 At 1.5 times of:
  All C(H,H,H) groups
2.a Aromatic/amide H refined with riding coordinates:
 C5(H5), C15(H15), C16(H16), C12(H12), C33(H33), C34(H34), C11(H11), C14(H14),
 C29(H29), C24(H24), C30(H30), C4(H4), C31(H31), C10(H10), C35(H35), C23(H23)
2.b Idealised Me refined as rotating group:
 C8(H8A,H8B,H8C), C32(H32A,H32B,H32C), C38(H38A,H38B,H38C), C27(H27A,H27B,
 H27C), C19(H19A,H19B,H19C), C36(H36A,H36B,H36C), C7(H7A,H7B,H7C), C9(H9A,H9B,
 H9C), C17(H17A,H17B,H17C), C13(H13A,H13B,H13C), C26(H26A,H26B,H26C), C42(H42A,
 H42B,H42C), C28(H28A,H28B,H28C), C40(H40A,H40B,H40C)
;
_olex2_exptl_crystal_mounting_method 'Mounted on a nylon loop, coated in protective oil'
_olex2_submission_special_instructions 'No special instructions were received'
_oxdiff_exptl_absorpt_empirical_details
;
Empirical correction (ABSPACK) includes:
- Absorption correction using spherical harmonics
- Frame scaling
;
_oxdiff_exptl_absorpt_empirical_full_max 5.568
_oxdiff_exptl_absorpt_empirical_full_min 0.324

loop_
_space_group_symop_operation_xyz
'x, y, z'
'-x, y+1/2, -z'

loop_
_atom_site_label
_atom_site_type_symbol
_atom_site_fract_x
_atom_site_fract_y
_atom_site_fract_z
_atom_site_U_iso_or_equiv
_atom_site_adp_type
_atom_site_occupancy
_atom_site_site_symmetry_order
_atom_site_calc_flag
_atom_site_refinement_flags_posn
_atom_site_refinement_flags_adp
_atom_site_refinement_flags_occupancy
_atom_site_disorder_assembly
_atom_site_disorder_group
Au1 Au 0.79928(4) 0.48367(2) 0.44220(2) 0.03936(11) Uani 1 1 d . . . . .
Au2 Au 0.47604(4) 0.37696(2) 0.87763(2) 0.04274(11) Uani 1 1 d . . . . .
F16 F 0.5294(8) 0.2677(5) 0.7278(7) 0.078(2) Uani 1 1 d . . . . .
F10 F 1.1296(12) 0.3271(6) 0.5844(6) 0.100(3) Uani 1 1 d . . . . .
F9 F 1.0962(14) 0.3589(7) 0.4457(7) 0.118(4) Uani 1 1 d . . . . .
N2 N 0.6150(9) 0.4260(5) 0.4234(6) 0.0450(18) Uani 1 1 d . . . . .
N8 N 0.4193(9) 0.4133(5) 0.7465(5) 0.0457(19) Uani 1 1 d . . . . .
N5 N 0.4720(10) 0.3423(5) 0.4408(6) 0.051(2) Uani 1 1 d . . . . .
N6 N 0.2969(10) 0.3156(5) 0.8533(6) 0.050(2) Uani 1 1 d . . . . .
C5 C 0.6300(13) 0.6092(5) 0.2214(7) 0.052(3) Uani 1 1 d . . . . .
H5 H 0.577994 0.651443 0.210991 0.063 Uiso 1 1 calc R U . . .
N3 N 0.8677(9) 0.4512(5) 0.5723(6) 0.047(2) Uani 1 1 d . . . . .
N4 N 1.1460(10) 0.6161(5) 0.5159(8) 0.060(3) Uani 1 1 d . . . . .
N7 N 0.6556(10) 0.4380(5) 0.9045(6) 0.050(2) Uani 1 1 d . . . . .
N1 N 0.9797(9) 0.5431(5) 0.4584(6) 0.0453(18) Uani 1 1 d . . . . .
C15 C 0.6098(11) 0.3656(6) 0.4649(7) 0.047(2) Uani 1 1 d . . . . .
H15 H 0.688964 0.343707 0.504054 0.056 Uiso 1 1 calc R U . . .
F1 F 0.7777(11) 0.5981(6) 0.6174(9) 0.115(4) Uani 1 1 d . . . . .
F4 F 0.6507(10) 0.5281(5) 0.6841(6) 0.084(2) Uani 1 1 d . . . . .
C37 C 0.3837(12) 0.4336(6) 0.6789(8) 0.052(2) Uani 1 1 d . . . . .
N10 N 0.7915(12) 0.5256(6) 0.8955(7) 0.060(2) Uani 1 1 d . . . . .
C1 C 0.7379(10) 0.5199(5) 0.3175(6) 0.040(2) Uani 1 1 d . . . . .
C2 C 0.7760(10) 0.4844(6) 0.2506(6) 0.047(2) Uani 1 1 d . . . . .
C21 C 0.5963(12) 0.2817(6) 1.0221(7) 0.050(2) Uani 1 1 d . . . . .
C6 C 0.6670(13) 0.5759(6) 0.1520(7) 0.055(3) Uani 1 1 d . . . . .
F13 F 0.6806(17) 0.3084(11) 0.6488(7) 0.188(9) Uani 1 1 d . . . . .
F2 F 0.6152(16) 0.6419(7) 0.6824(8) 0.128(5) Uani 1 1 d . . . . .
C16 C 0.3908(12) 0.3881(7) 0.3835(8) 0.058(3) Uani 1 1 d . . . . .
H16 H 0.289540 0.384366 0.356829 0.069 Uiso 1 1 calc R U . . .
C12 C 1.1816(13) 0.5926(8) 0.4429(9) 0.065(3) Uani 1 1 d . . . . .
H12 H 1.263862 0.606058 0.421515 0.077 Uiso 1 1 calc R U . . .
C20 C 0.5213(12) 0.3431(6) 1.0017(6) 0.048(2) Uani 1 1 d . . . . .
C8 C 0.6294(15) 0.6232(7) 0.3806(8) 0.060(3) Uani 1 1 d . . . . .
H8A H 0.589856 0.591934 0.418264 0.089 Uiso 1 1 calc R U . . .
H8B H 0.556410 0.658420 0.356813 0.089 Uiso 1 1 calc R U . . .
H8C H 0.717901 0.645361 0.414850 0.089 Uiso 1 1 calc R U . . .
C33 C 0.7946(11) 0.4218(8) 0.9522(8) 0.054(3) Uani 1 1 d . . . . .
H33 H 0.824350 0.380635 0.983915 0.065 Uiso 1 1 calc R U . . .
N9 N 0.1274(10) 0.2490(5) 0.7808(7) 0.051(2) Uani 1 1 d . . . . .
C3 C 0.6663(11) 0.5829(5) 0.3067(7) 0.048(2) Uani 1 1 d . . . . .
C34 C 0.6602(12) 0.5008(5) 0.8723(7) 0.048(2) Uani 1 1 d . . . . .
H34 H 0.578881 0.524259 0.837215 0.058 Uiso 1 1 calc R U . . .
F14 F 0.7698(11) 0.2837(7) 0.7831(6) 0.110(4) Uani 1 1 d . . . . .
F3 F 0.5397(13) 0.5849(8) 0.5616(7) 0.130(5) Uani 1 1 d . . . . .
C11 C 1.0237(13) 0.5859(7) 0.5246(9) 0.061(3) Uani 1 1 d . . . . .
H11 H 0.975990 0.593626 0.570681 0.073 Uiso 1 1 calc R U . . .
C32 C 0.0455(14) 0.2032(8) 0.7113(10) 0.074(4) Uani 1 1 d . . . . .
H32A H 0.085635 0.207233 0.659441 0.111 Uiso 1 1 calc R U . . .
H32B H -0.057762 0.216562 0.696522 0.111 Uiso 1 1 calc R U . . .
H32C H 0.054435 0.155441 0.732027 0.111 Uiso 1 1 calc R U . . .
C14 C 0.4806(11) 0.4398(7) 0.3718(7) 0.053(3) Uani 1 1 d . . . . .
H14 H 0.454708 0.478558 0.334506 0.063 Uiso 1 1 calc R U . . .
F12 F 0.9070(10) 0.3173(7) 0.4914(11) 0.143(6) Uani 1 1 d . . . . .
C38 C 0.3357(19) 0.4600(8) 0.5932(9) 0.083(5) Uani 1 1 d . . . . .
H38A H 0.261675 0.429253 0.558841 0.124 Uiso 1 1 calc R U . . .
H38B H 0.418872 0.463306 0.565818 0.124 Uiso 1 1 calc R U . . .
H38C H 0.293330 0.505877 0.595781 0.124 Uiso 1 1 calc R U . . .
C18 C 0.8959(12) 0.4367(5) 0.6453(8) 0.050(2) Uani 1 1 d . . . . .
C27 C 0.3869(16) 0.4486(7) 1.0400(10) 0.067(3) Uani 1 1 d . . . . .
H27A H 0.297252 0.440348 0.994983 0.101 Uiso 1 1 calc R U . . .
H27B H 0.448779 0.481476 1.018045 0.101 Uiso 1 1 calc R U . . .
H27C H 0.361646 0.467455 1.092317 0.101 Uiso 1 1 calc R U . . .
C19 C 0.9396(18) 0.4192(8) 0.7357(9) 0.072(4) Uani 1 1 d . . . . .
H19A H 0.932679 0.369197 0.742463 0.109 Uiso 1 1 calc R U . . .
H19B H 0.875356 0.442261 0.767621 0.109 Uiso 1 1 calc R U . . .
H19C H 1.040711 0.433987 0.759119 0.109 Uiso 1 1 calc R U . . .
C22 C 0.4684(12) 0.3816(7) 1.0626(7) 0.053(2) Uani 1 1 d . . . . .
C29 C 0.2066(14) 0.3014(7) 0.9062(9) 0.059(3) Uani 1 1 d . . . . .
H29 H 0.216951 0.317915 0.964103 0.070 Uiso 1 1 calc R U . . .
C36 C 0.8357(16) 0.5948(8) 0.8713(11) 0.079(4) Uani 1 1 d . . . . .
H36A H 0.748340 0.622423 0.847496 0.118 Uiso 1 1 calc R U . . .
H36B H 0.893430 0.590168 0.827211 0.118 Uiso 1 1 calc R U . . .
H36C H 0.894698 0.617623 0.923197 0.118 Uiso 1 1 calc R U . . .
C24 C 0.4871(15) 0.3531(7) 1.1464(8) 0.062(3) Uani 1 1 d . . . . .
H24 H 0.449286 0.377044 1.188956 0.074 Uiso 1 1 calc R U . . .
F11 F 1.0840(9) 0.2436(5) 0.4819(9) 0.103(4) Uani 1 1 d . . . . .
C30 C 0.2485(10) 0.2826(6) 0.7788(7) 0.047(2) Uani 1 1 d . . . . .
H30 H 0.294015 0.283076 0.730886 0.056 Uiso 1 1 calc R U . . .
C7 C 0.6310(19) 0.6078(7) 0.0618(9) 0.075(4) Uani 1 1 d . . . . .
H7A H 0.686422 0.584281 0.024785 0.113 Uiso 1 1 calc R U . . .
H7B H 0.657287 0.656716 0.066112 0.113 Uiso 1 1 calc R U . . .
H7C H 0.526162 0.603042 0.035976 0.113 Uiso 1 1 calc R U . . .
C9 C 0.8511(14) 0.4146(6) 0.2644(9) 0.060(3) Uani 1 1 d . . . . .
H9A H 0.955566 0.420273 0.267125 0.090 Uiso 1 1 calc R U . . .
H9B H 0.807735 0.383978 0.215783 0.090 Uiso 1 1 calc R U . . .
H9C H 0.838429 0.394481 0.319256 0.090 Uiso 1 1 calc R U . . .
C4 C 0.7383(14) 0.5139(6) 0.1685(7) 0.055(3) Uani 1 1 d . . . . .
H4 H 0.763013 0.490134 0.121229 0.066 Uiso 1 1 calc R U . . .
C31 C 0.0982(13) 0.2596(7) 0.8624(9) 0.059(3) Uani 1 1 d . . . . .
H31 H 0.018932 0.241342 0.883195 0.071 Uiso 1 1 calc R U . . .
C10 C 1.0787(11) 0.5464(7) 0.4058(8) 0.054(3) Uani 1 1 d . . . . .
H10 H 1.074876 0.520994 0.353751 0.065 Uiso 1 1 calc R U . . .
N11 N 0.1849(17) 0.4929(11) 0.2243(10) 0.103(5) Uani 1 1 d . . . . .
F8 F 0.2038(18) 0.4946(7) 0.8487(11) 0.168(7) Uani 1 1 d . . . . .
B1 B 0.6461(15) 0.5881(9) 0.6359(10) 0.061(3) Uani 1 1 d . . . . .
C41 C -0.040(2) 0.7719(13) 0.8507(13) 0.098(5) Uani 1 1 d . . . . .
C17 C 0.4212(14) 0.2766(7) 0.4726(10) 0.065(3) Uani 1 1 d . . . . .
H17A H 0.432539 0.239035 0.433196 0.098 Uiso 1 1 calc R U . . .
H17B H 0.318103 0.280867 0.474230 0.098 Uiso 1 1 calc R U . . .
H17C H 0.479691 0.266699 0.531476 0.098 Uiso 1 1 calc R U . . .
C35 C 0.8797(12) 0.4767(9) 0.9442(8) 0.062(3) Uani 1 1 d . . . . .
H35 H 0.981836 0.480635 0.968139 0.075 Uiso 1 1 calc R U . . .
B3 B 1.0530(14) 0.3118(9) 0.5006(13) 0.071(5) Uani 1 1 d . . . . .
C13 C 1.2291(16) 0.6671(8) 0.5785(14) 0.094(6) Uani 1 1 d . . . . .
H13A H 1.328421 0.650049 0.602149 0.141 Uiso 1 1 calc R U . . .
H13B H 1.180018 0.674075 0.626381 0.141 Uiso 1 1 calc R U . . .
H13C H 1.233501 0.710975 0.548444 0.141 Uiso 1 1 calc R U . . .
F5 F 0.3699(11) 0.5725(8) 0.8414(12) 0.158(7) Uani 1 1 d . . . . .
F6 F 0.1854(16) 0.5946(12) 0.8990(18) 0.238(14) Uani 1 1 d . . . . .
C26 C 0.575(2) 0.2637(9) 1.2613(9) 0.090(5) Uani 1 1 d . . . . .
H26A H 0.608592 0.300735 1.303533 0.135 Uiso 1 1 calc R U . . .
H26B H 0.646771 0.226213 1.271594 0.135 Uiso 1 1 calc R U . . .
H26C H 0.480628 0.246378 1.268244 0.135 Uiso 1 1 calc R U . . .
C25 C 0.5585(17) 0.2914(7) 1.1690(7) 0.067(4) Uani 1 1 d . . . . .
C42 C -0.043(2) 0.7456(9) 0.7644(13) 0.094(5) Uani 1 1 d . . . . .
H42A H -0.047439 0.784196 0.723724 0.141 Uiso 1 1 calc R U . . .
H42B H -0.129247 0.716287 0.744793 0.141 Uiso 1 1 calc R U . . .
H42C H 0.045519 0.718611 0.766117 0.141 Uiso 1 1 calc R U . . .
F7 F 0.1427(15) 0.5781(14) 0.7616(15) 0.244(15) Uani 1 1 d . . . . .
F15 F 0.6897(12) 0.2043(10) 0.6884(18) 0.233(13) Uani 1 1 d . . . . .
B4 B 0.6637(16) 0.2693(9) 0.7114(10) 0.064(3) Uani 1 1 d . . . . .
C39 C 0.1792(19) 0.5393(11) 0.1818(11) 0.087(5) Uani 1 1 d . . . . .
C28 C 0.6596(17) 0.2417(7) 0.9569(9) 0.066(3) Uani 1 1 d . . . . .
H28A H 0.582149 0.231932 0.904872 0.098 Uiso 1 1 calc R U . . .
H28B H 0.701077 0.198337 0.983360 0.098 Uiso 1 1 calc R U . . .
H28C H 0.736404 0.269074 0.940373 0.098 Uiso 1 1 calc R U . . .
N12 N -0.032(2) 0.7893(14) 0.9195(13) 0.139(9) Uani 1 1 d . . . . .
C23 C 0.6107(15) 0.2565(6) 1.1074(9) 0.063(3) Uani 1 1 d . . . . .
H23 H 0.658478 0.213675 1.122774 0.076 Uiso 1 1 calc R U . . .
C40 C 0.169(4) 0.5953(13) 0.1239(16) 0.151(11) Uani 1 1 d . . . . .
H40A H 0.066462 0.610070 0.105551 0.227 Uiso 1 1 calc R U . . .
H40B H 0.203570 0.581240 0.072510 0.227 Uiso 1 1 calc R U . . .
H40C H 0.228495 0.633503 0.153195 0.227 Uiso 1 1 calc R U . . .
B2 B 0.2242(18) 0.5597(9) 0.8322(18) 0.089(6) Uani 1 1 d . . . . .

loop_
_atom_site_aniso_label
_atom_site_aniso_U_11
_atom_site_aniso_U_22
_atom_site_aniso_U_33
_atom_site_aniso_U_23
_atom_site_aniso_U_13
_atom_site_aniso_U_12
Au1 0.03864(18) 0.03371(19) 0.0460(2) 0.00090(16) 0.01039(14) -0.00114(15)
Au2 0.0438(2) 0.0419(2) 0.04168(19) 0.00315(16) 0.00807(14) 0.00113(17)
F16 0.050(4) 0.066(4) 0.122(7) -0.022(5) 0.029(4) -0.007(3)
F10 0.103(7) 0.106(7) 0.081(5) 0.007(5) 0.005(5) -0.041(6)
F9 0.127(9) 0.119(10) 0.091(6) 0.026(6) -0.009(6) -0.027(7)
N2 0.040(4) 0.041(4) 0.055(5) 0.003(4) 0.014(4) 0.003(3)
N8 0.044(4) 0.055(5) 0.034(4) 0.008(3) 0.001(3) 0.000(4)
N5 0.041(4) 0.050(5) 0.061(5) 0.004(4) 0.012(4) -0.014(4)
N6 0.052(5) 0.044(5) 0.056(5) 0.007(4) 0.014(4) 0.001(4)
C5 0.065(7) 0.036(5) 0.053(6) -0.006(4) 0.007(5) 0.006(5)
N3 0.040(4) 0.049(5) 0.046(5) -0.004(4) -0.003(3) 0.002(4)
N4 0.042(5) 0.035(4) 0.098(8) 0.003(5) 0.003(5) -0.008(4)
N7 0.047(5) 0.052(5) 0.049(5) -0.001(4) 0.010(4) -0.004(4)
N1 0.045(4) 0.041(5) 0.050(4) 0.005(4) 0.011(4) 0.002(4)
C15 0.042(5) 0.042(6) 0.056(5) -0.005(4) 0.011(4) -0.013(4)
F1 0.080(6) 0.091(7) 0.195(12) 0.011(8) 0.076(7) 0.000(5)
F4 0.080(5) 0.079(6) 0.092(6) 0.017(5) 0.021(4) -0.004(4)
C37 0.052(6) 0.039(5) 0.065(7) -0.002(5) 0.014(5) -0.004(4)
N10 0.059(6) 0.065(6) 0.055(5) -0.005(5) 0.011(4) -0.013(5)
C1 0.042(5) 0.044(5) 0.030(4) 0.005(4) 0.001(3) 0.004(4)
C2 0.049(5) 0.041(5) 0.050(5) -0.003(5) 0.007(4) -0.006(5)
C21 0.058(6) 0.044(5) 0.044(5) 0.003(4) 0.008(4) -0.002(4)
C6 0.064(6) 0.052(6) 0.047(5) -0.007(5) 0.008(5) -0.007(5)
F13 0.170(12) 0.29(2) 0.080(7) 0.070(10) -0.014(7) -0.148(14)
F2 0.162(12) 0.110(9) 0.118(9) -0.010(7) 0.044(8) 0.056(9)
C16 0.037(5) 0.067(8) 0.067(6) 0.000(6) 0.007(4) -0.008(5)
C12 0.049(6) 0.068(8) 0.074(8) 0.022(7) 0.008(5) -0.013(6)
C20 0.054(6) 0.052(6) 0.035(4) 0.001(4) 0.001(4) 0.001(5)
C8 0.071(8) 0.047(6) 0.066(7) -0.001(5) 0.025(6) 0.016(6)
C33 0.040(6) 0.061(8) 0.056(6) -0.014(5) 0.001(5) 0.000(5)
N9 0.042(4) 0.048(5) 0.065(5) -0.001(4) 0.016(4) 0.001(4)
C3 0.053(5) 0.034(5) 0.057(6) 0.002(4) 0.010(4) 0.003(4)
C34 0.052(6) 0.050(6) 0.048(5) 0.002(4) 0.022(4) 0.000(4)
F14 0.091(6) 0.163(11) 0.075(5) -0.008(6) 0.017(5) -0.064(7)
F3 0.131(9) 0.169(12) 0.082(6) 0.023(7) 0.006(6) -0.066(9)
C11 0.054(6) 0.043(6) 0.084(8) -0.011(6) 0.012(6) -0.007(5)
C32 0.048(6) 0.080(9) 0.097(10) -0.034(8) 0.021(6) -0.015(6)
C14 0.040(6) 0.055(7) 0.057(6) 0.008(5) -0.002(5) -0.009(4)
F12 0.052(5) 0.117(9) 0.265(17) -0.101(10) 0.047(7) -0.005(5)
C38 0.101(11) 0.072(9) 0.058(7) 0.023(6) -0.013(7) -0.038(8)
C18 0.046(5) 0.037(5) 0.068(7) -0.011(5) 0.016(5) -0.009(4)
C27 0.075(8) 0.063(8) 0.071(8) -0.012(6) 0.033(7) 0.007(7)
C19 0.089(10) 0.072(9) 0.055(7) 0.005(6) 0.014(6) -0.025(7)
C22 0.059(6) 0.052(6) 0.050(5) -0.004(5) 0.011(4) 0.006(5)
C29 0.061(7) 0.052(6) 0.069(7) 0.000(5) 0.027(6) -0.006(5)
C36 0.071(8) 0.063(8) 0.103(11) 0.000(8) 0.024(7) -0.023(7)
C24 0.075(8) 0.069(8) 0.048(5) -0.006(5) 0.026(5) -0.004(6)
F11 0.053(4) 0.068(5) 0.191(11) -0.032(6) 0.033(6) -0.001(4)
C30 0.038(5) 0.049(6) 0.053(5) 0.006(4) 0.010(4) 0.000(4)
C7 0.113(12) 0.059(8) 0.055(7) 0.002(5) 0.022(7) -0.002(7)
C9 0.063(7) 0.050(6) 0.068(7) -0.008(5) 0.018(6) 0.010(5)
C4 0.072(7) 0.049(6) 0.046(5) -0.011(5) 0.016(5) -0.001(5)
C31 0.052(6) 0.057(7) 0.073(7) 0.004(6) 0.025(5) -0.005(5)
C10 0.036(5) 0.070(7) 0.059(6) 0.008(5) 0.017(4) -0.013(5)
N11 0.094(9) 0.143(15) 0.083(8) 0.025(10) 0.042(7) 0.017(11)
F8 0.177(13) 0.102(10) 0.167(13) 0.038(9) -0.076(11) -0.046(10)
B1 0.057(7) 0.059(8) 0.074(8) 0.006(7) 0.028(6) 0.004(7)
C41 0.090(11) 0.115(15) 0.088(11) 0.011(11) 0.022(9) -0.007(11)
C17 0.061(7) 0.048(6) 0.088(8) 0.010(6) 0.020(6) -0.020(6)
C35 0.041(5) 0.081(9) 0.064(6) -0.010(7) 0.009(4) 0.000(6)
B3 0.031(6) 0.073(10) 0.112(13) -0.025(9) 0.024(7) -0.015(6)
C13 0.059(8) 0.055(8) 0.150(16) -0.032(9) -0.011(9) -0.012(6)
F5 0.061(5) 0.144(12) 0.28(2) -0.059(12) 0.054(8) -0.009(7)
F6 0.096(9) 0.23(2) 0.39(3) -0.19(2) 0.060(14) -0.010(12)
C26 0.137(15) 0.082(10) 0.051(7) 0.022(7) 0.023(8) 0.009(11)
C25 0.098(10) 0.064(8) 0.041(5) 0.004(5) 0.018(6) -0.020(7)
C42 0.103(12) 0.069(10) 0.105(13) -0.009(9) 0.013(10) -0.021(9)
F7 0.096(9) 0.36(3) 0.26(2) 0.24(2) 0.008(11) -0.011(14)
F15 0.059(6) 0.176(15) 0.47(4) -0.16(2) 0.086(12) -0.014(8)
B4 0.059(7) 0.067(9) 0.072(8) -0.014(7) 0.030(6) -0.007(7)
C39 0.081(10) 0.115(14) 0.072(9) 0.016(9) 0.033(8) 0.024(9)
C28 0.078(9) 0.051(7) 0.062(7) -0.001(6) 0.006(6) 0.016(6)
N12 0.099(12) 0.22(3) 0.102(12) -0.058(15) 0.042(10) -0.045(14)
C23 0.075(8) 0.045(6) 0.066(7) 0.008(5) 0.009(6) -0.002(6)
C40 0.28(4) 0.083(13) 0.106(16) 0.013(12) 0.072(19) 0.040(19)
B2 0.051(8) 0.053(8) 0.16(2) 0.000(11) 0.022(10) 0.001(7)

loop_
_atom_type_symbol
_atom_type_description
_atom_type_scat_dispersion_real
_atom_type_scat_dispersion_imag
_atom_type_scat_source
C C 0.0181 0.0091 'International Tables Vol C Tables 4.2.6.8 and 6.1.1.4'
H H 0.0000 0.0000 'International Tables Vol C Tables 4.2.6.8 and 6.1.1.4'
Au Au -4.4197 7.2980 'International Tables Vol C Tables 4.2.6.8 and 6.1.1.4'
B B 0.0090 0.0039 'International Tables Vol C Tables 4.2.6.8 and 6.1.1.4'
F F 0.0727 0.0534 'International Tables Vol C Tables 4.2.6.8 and 6.1.1.4'
N N 0.0311 0.0180 'International Tables Vol C Tables 4.2.6.8 and 6.1.1.4'

loop_
_exptl_crystal_face_index_h
_exptl_crystal_face_index_k
_exptl_crystal_face_index_l
_exptl_crystal_face_perp_dist
-3 -10 5 0.0381
1 12 -4 0.0192
6 4 -5 0.1030
-1 -8 -7 0.0505
-1 -12 3 0.0395
1 0 10 0.0246
1 10 6 0.0339
-1 -2 -9 0.0510
-4 -9 5 0.0339
-1 12 -3 0.0294
3 -11 1 0.0407

loop_
_geom_angle_atom_site_label_1
_geom_angle_atom_site_label_2
_geom_angle_atom_site_label_3
_geom_angle
_geom_angle_site_symmetry_1
_geom_angle_site_symmetry_3
_geom_angle_publ_flag
N2 Au1 N3 91.9(4) . . ?
N2 Au1 C1 90.5(4) . . ?
N1 Au1 N2 178.3(4) . . ?
N1 Au1 N3 89.5(3) . . ?
N1 Au1 C1 88.0(4) . . ?
C1 Au1 N3 177.1(4) . . ?
N6 Au2 N8 90.1(4) . . ?
N7 Au2 N8 91.0(4) . . ?
N7 Au2 N6 178.9(4) . . ?
C20 Au2 N8 177.7(4) . . ?
C20 Au2 N6 88.3(4) . . ?
C20 Au2 N7 90.6(4) . . ?
C15 N2 Au1 122.4(7) . . ?
C15 N2 C14 109.1(9) . . ?
C14 N2 Au1 128.5(8) . . ?
C37 N8 Au2 176.6(10) . . ?
C15 N5 C16 108.7(9) . . ?
C15 N5 C17 123.9(10) . . ?
C16 N5 C17 127.3(9) . . ?
C29 N6 Au2 128.2(8) . . ?
C30 N6 Au2 123.5(7) . . ?
C30 N6 C29 108.2(10) . . ?
C6 C5 H5 118.7 . . ?
C6 C5 C3 122.5(10) . . ?
C3 C5 H5 118.7 . . ?
C18 N3 Au1 174.2(9) . . ?
C12 N4 C13 126.6(12) . . ?
C11 N4 C12 109.3(11) . . ?
C11 N4 C13 124.1(14) . . ?
C33 N7 Au2 128.1(9) . . ?
C34 N7 Au2 123.9(8) . . ?
C34 N7 C33 107.8(11) . . ?
C11 N1 Au1 124.0(8) . . ?
C11 N1 C10 108.2(10) . . ?
C10 N1 Au1 127.8(8) . . ?
N2 C15 H15 126.3 . . ?
N5 C15 N2 107.4(9) . . ?
N5 C15 H15 126.3 . . ?
N8 C37 C38 178.8(15) . . ?
C34 N10 C36 124.8(12) . . ?
C34 N10 C35 108.2(11) . . ?
C35 N10 C36 127.0(11) . . ?
C2 C1 Au1 119.9(7) . . ?
C2 C1 C3 123.7(9) . . ?
C3 C1 Au1 116.2(7) . . ?
C1 C2 C9 122.2(9) . . ?
C1 C2 C4 116.9(11) . . ?
C4 C2 C9 120.9(10) . . ?
C20 C21 C28 122.9(10) . . ?
C20 C21 C23 116.9(11) . . ?
C23 C21 C28 120.2(11) . . ?
C5 C6 C7 120.6(11) . . ?
C4 C6 C5 117.5(11) . . ?
C4 C6 C7 121.9(11) . . ?
N5 C16 H16 126.2 . . ?
C14 C16 N5 107.6(9) . . ?
C14 C16 H16 126.2 . . ?
N4 C12 H12 126.3 . . ?
C10 C12 N4 107.4(10) . . ?
C10 C12 H12 126.3 . . ?
C21 C20 Au2 119.2(8) . . ?
C21 C20 C22 123.1(10) . . ?
C22 C20 Au2 117.6(8) . . ?
H8A C8 H8B 109.5 . . ?
H8A C8 H8C 109.5 . . ?
H8B C8 H8C 109.5 . . ?
C3 C8 H8A 109.5 . . ?
C3 C8 H8B 109.5 . . ?
C3 C8 H8C 109.5 . . ?
N7 C33 H33 127.0 . . ?
C35 C33 N7 106.0(12) . . ?
C35 C33 H33 127.0 . . ?
C30 N9 C32 125.7(10) . . ?
C30 N9 C31 107.9(10) . . ?
C31 N9 C32 126.3(10) . . ?
C5 C3 C8 120.1(10) . . ?
C1 C3 C5 116.1(10) . . ?
C1 C3 C8 123.7(10) . . ?
N7 C34 H34 124.8 . . ?
N10 C34 N7 110.4(11) . . ?
N10 C34 H34 124.8 . . ?
N4 C11 H11 125.8 . . ?
N1 C11 N4 108.5(12) . . ?
N1 C11 H11 125.8 . . ?
N9 C32 H32A 109.5 . . ?
N9 C32 H32B 109.5 . . ?
N9 C32 H32C 109.5 . . ?
H32A C32 H32B 109.5 . . ?
H32A C32 H32C 109.5 . . ?
H32B C32 H32C 109.5 . . ?
N2 C14 H14 126.4 . . ?
C16 C14 N2 107.1(11) . . ?
C16 C14 H14 126.4 . . ?
C37 C38 H38A 109.5 . . ?
C37 C38 H38B 109.5 . . ?
C37 C38 H38C 109.5 . . ?
H38A C38 H38B 109.5 . . ?
H38A C38 H38C 109.5 . . ?
H38B C38 H38C 109.5 . . ?
N3 C18 C19 176.7(13) . . ?
H27A C27 H27B 109.5 . . ?
H27A C27 H27C 109.5 . . ?
H27B C27 H27C 109.5 . . ?
C22 C27 H27A 109.5 . . ?
C22 C27 H27B 109.5 . . ?
C22 C27 H27C 109.5 . . ?
C18 C19 H19A 109.5 . . ?
C18 C19 H19B 109.5 . . ?
C18 C19 H19C 109.5 . . ?
H19A C19 H19B 109.5 . . ?
H19A C19 H19C 109.5 . . ?
H19B C19 H19C 109.5 . . ?
C20 C22 C27 122.9(10) . . ?
C20 C22 C24 116.6(11) . . ?
C24 C22 C27 120.4(11) . . ?
N6 C29 H29 125.8 . . ?
N6 C29 C31 108.3(11) . . ?
C31 C29 H29 125.8 . . ?
N10 C36 H36A 109.5 . . ?
N10 C36 H36B 109.5 . . ?
N10 C36 H36C 109.5 . . ?
H36A C36 H36B 109.5 . . ?
H36A C36 H36C 109.5 . . ?
H36B C36 H36C 109.5 . . ?
C22 C24 H24 118.9 . . ?
C25 C24 C22 122.1(11) . . ?
C25 C24 H24 118.9 . . ?
N6 C30 H30 125.1 . . ?
N9 C30 N6 109.8(10) . . ?
N9 C30 H30 125.1 . . ?
C6 C7 H7A 109.5 . . ?
C6 C7 H7B 109.5 . . ?
C6 C7 H7C 109.5 . . ?
H7A C7 H7B 109.5 . . ?
H7A C7 H7C 109.5 . . ?
H7B C7 H7C 109.5 . . ?
C2 C9 H9A 109.5 . . ?
C2 C9 H9B 109.5 . . ?
C2 C9 H9C 109.5 . . ?
H9A C9 H9B 109.5 . . ?
H9A C9 H9C 109.5 . . ?
H9B C9 H9C 109.5 . . ?
C2 C4 H4 118.4 . . ?
C6 C4 C2 123.3(11) . . ?
C6 C4 H4 118.4 . . ?
N9 C31 H31 127.1 . . ?
C29 C31 N9 105.7(10) . . ?
C29 C31 H31 127.1 . . ?
N1 C10 H10 126.7 . . ?
C12 C10 N1 106.6(11) . . ?
C12 C10 H10 126.7 . . ?
F1 B1 F4 109.0(12) . . ?
F1 B1 F3 110.6(13) . . ?
F2 B1 F1 109.4(15) . . ?
F2 B1 F4 109.7(13) . . ?
F2 B1 F3 107.2(14) . . ?
F3 B1 F4 111.0(13) . . ?
N12 C41 C42 176(3) . . ?
N5 C17 H17A 109.5 . . ?
N5 C17 H17B 109.5 . . ?
N5 C17 H17C 109.5 . . ?
H17A C17 H17B 109.5 . . ?
H17A C17 H17C 109.5 . . ?
H17B C17 H17C 109.5 . . ?
N10 C35 H35 126.2 . . ?
C33 C35 N10 107.6(10) . . ?
C33 C35 H35 126.2 . . ?
F10 B3 F9 106.9(12) . . ?
F10 B3 F11 108.5(15) . . ?
F9 B3 F11 112.8(14) . . ?
F12 B3 F10 112.1(15) . . ?
F12 B3 F9 108.7(17) . . ?
F12 B3 F11 107.9(12) . . ?
N4 C13 H13A 109.5 . . ?
N4 C13 H13B 109.5 . . ?
N4 C13 H13C 109.5 . . ?
H13A C13 H13B 109.5 . . ?
H13A C13 H13C 109.5 . . ?
H13B C13 H13C 109.5 . . ?
H26A C26 H26B 109.5 . . ?
H26A C26 H26C 109.5 . . ?
H26B C26 H26C 109.5 . . ?
C25 C26 H26A 109.5 . . ?
C25 C26 H26B 109.5 . . ?
C25 C26 H26C 109.5 . . ?
C24 C25 C26 119.2(13) . . ?
C23 C25 C24 118.9(11) . . ?
C23 C25 C26 121.9(14) . . ?
C41 C42 H42A 109.5 . . ?
C41 C42 H42B 109.5 . . ?
C41 C42 H42C 109.5 . . ?
H42A C42 H42B 109.5 . . ?
H42A C42 H42C 109.5 . . ?
H42B C42 H42C 109.5 . . ?
F16 B4 F14 112.8(12) . . ?
F16 B4 F15 105.4(13) . . ?
F13 B4 F16 116.7(16) . . ?
F13 B4 F14 108.7(13) . . ?
F13 B4 F15 106.5(18) . . ?
F14 B4 F15 105.9(16) . . ?
N11 C39 C40 177(2) . . ?
C21 C28 H28A 109.5 . . ?
C21 C28 H28B 109.5 . . ?
C21 C28 H28C 109.5 . . ?
H28A C28 H28B 109.5 . . ?
H28A C28 H28C 109.5 . . ?
H28B C28 H28C 109.5 . . ?
C21 C23 H23 118.8 . . ?
C25 C23 C21 122.4(12) . . ?
C25 C23 H23 118.8 . . ?
C39 C40 H40A 109.5 . . ?
C39 C40 H40B 109.5 . . ?
C39 C40 H40C 109.5 . . ?
H40A C40 H40B 109.5 . . ?
H40A C40 H40C 109.5 . . ?
H40B C40 H40C 109.5 . . ?
F8 B2 F5 110.0(16) . . ?
F8 B2 F6 104(2) . . ?
F5 B2 F6 105.6(18) . . ?
F7 B2 F8 111(2) . . ?
F7 B2 F5 116(2) . . ?
F7 B2 F6 109(2) . . ?

loop_
_geom_bond_atom_site_label_1
_geom_bond_atom_site_label_2
_geom_bond_distance
_geom_bond_site_symmetry_2
_geom_bond_publ_flag
Au1 N2 2.027(9) . ?
Au1 N3 2.097(9) . ?
Au1 N1 2.019(9) . ?
Au1 C1 2.039(8) . ?
Au2 N8 2.128(8) . ?
Au2 N6 2.026(10) . ?
Au2 N7 2.026(9) . ?
Au2 C20 2.011(10) . ?
F16 B4 1.347(15) . ?
F10 B3 1.38(2) . ?
F9 B3 1.38(2) . ?
N2 C15 1.349(14) . ?
N2 C14 1.362(13) . ?
N8 C37 1.111(14) . ?
N5 C15 1.342(13) . ?
N5 C16 1.367(16) . ?
N5 C17 1.489(14) . ?
N6 C29 1.349(15) . ?
N6 C30 1.321(15) . ?
C5 H5 0.9500 . ?
C5 C6 1.383(16) . ?
C5 C3 1.403(16) . ?
N3 C18 1.152(15) . ?
N4 C12 1.350(19) . ?
N4 C11 1.327(16) . ?
N4 C13 1.486(17) . ?
N7 C33 1.383(14) . ?
N7 C34 1.326(14) . ?
N1 C11 1.322(15) . ?
N1 C10 1.385(13) . ?
C15 H15 0.9500 . ?
F1 B1 1.350(16) . ?
F4 B1 1.386(19) . ?
C37 C38 1.416(17) . ?
N10 C34 1.296(15) . ?
N10 C36 1.484(18) . ?
N10 C35 1.372(18) . ?
C1 C2 1.375(14) . ?
C1 C3 1.388(14) . ?
C2 C9 1.521(16) . ?
C2 C4 1.382(16) . ?
C21 C20 1.384(16) . ?
C21 C28 1.515(17) . ?
C21 C23 1.407(16) . ?
C6 C7 1.514(17) . ?
C6 C4 1.374(18) . ?
F13 B4 1.284(19) . ?
F2 B1 1.35(2) . ?
C16 H16 0.9500 . ?
C16 C14 1.353(17) . ?
C12 H12 0.9500 . ?
C12 C10 1.349(17) . ?
C20 C22 1.396(16) . ?
C8 H8A 0.9800 . ?
C8 H8B 0.9800 . ?
C8 H8C 0.9800 . ?
C8 C3 1.508(16) . ?
C33 H33 0.9500 . ?
C33 C35 1.36(2) . ?
N9 C32 1.479(16) . ?
N9 C30 1.321(14) . ?
N9 C31 1.390(16) . ?
C34 H34 0.9500 . ?
F14 B4 1.350(18) . ?
F3 B1 1.352(18) . ?
C11 H11 0.9500 . ?
C32 H32A 0.9800 . ?
C32 H32B 0.9800 . ?
C32 H32C 0.9800 . ?
C14 H14 0.9500 . ?
F12 B3 1.352(15) . ?
C38 H38A 0.9800 . ?
C38 H38B 0.9800 . ?
C38 H38C 0.9800 . ?
C18 C19 1.429(18) . ?
C27 H27A 0.9800 . ?
C27 H27B 0.9800 . ?
C27 H27C 0.9800 . ?
C27 C22 1.511(18) . ?
C19 H19A 0.9800 . ?
C19 H19B 0.9800 . ?
C19 H19C 0.9800 . ?
C22 C24 1.405(16) . ?
C29 H29 0.9500 . ?
C29 C31 1.360(18) . ?
C36 H36A 0.9800 . ?
C36 H36B 0.9800 . ?
C36 H36C 0.9800 . ?
C24 H24 0.9500 . ?
C24 C25 1.38(2) . ?
F11 B3 1.403(19) . ?
C30 H30 0.9500 . ?
C7 H7A 0.9800 . ?
C7 H7B 0.9800 . ?
C7 H7C 0.9800 . ?
C9 H9A 0.9800 . ?
C9 H9B 0.9800 . ?
C9 H9C 0.9800 . ?
C4 H4 0.9500 . ?
C31 H31 0.9500 . ?
C10 H10 0.9500 . ?
N11 C39 1.12(2) . ?
F8 B2 1.31(2) . ?
C41 C42 1.45(3) . ?
C41 N12 1.12(3) . ?
C17 H17A 0.9800 . ?
C17 H17B 0.9800 . ?
C17 H17C 0.9800 . ?
C35 H35 0.9500 . ?
C13 H13A 0.9800 . ?
C13 H13B 0.9800 . ?
C13 H13C 0.9800 . ?
F5 B2 1.368(19) . ?
F6 B2 1.37(3) . ?
C26 H26A 0.9800 . ?
C26 H26B 0.9800 . ?
C26 H26C 0.9800 . ?
C26 C25 1.524(16) . ?
C25 C23 1.36(2) . ?
C42 H42A 0.9800 . ?
C42 H42B 0.9800 . ?
C42 H42C 0.9800 . ?
F7 B2 1.25(3) . ?
F15 B4 1.35(2) . ?
C39 C40 1.41(3) . ?
C28 H28A 0.9800 . ?
C28 H28B 0.9800 . ?
C28 H28C 0.9800 . ?
C23 H23 0.9500 . ?
C40 H40A 0.9800 . ?
C40 H40B 0.9800 . ?
C40 H40C 0.9800 . ?

loop_
_geom_torsion_atom_site_label_1
_geom_torsion_atom_site_label_2
_geom_torsion_atom_site_label_3
_geom_torsion_atom_site_label_4
_geom_torsion
_geom_torsion_site_symmetry_1
_geom_torsion_site_symmetry_2
_geom_torsion_site_symmetry_3
_geom_torsion_site_symmetry_4
_geom_torsion_publ_flag
Au1 N2 C15 N5 177.6(7) . . . . ?
Au1 N2 C14 C16 -177.1(8) . . . . ?
Au1 N1 C11 N4 179.3(7) . . . . ?
Au1 N1 C10 C12 -179.4(8) . . . . ?
Au1 C1 C2 C9 5.9(14) . . . . ?
Au1 C1 C2 C4 -176.3(8) . . . . ?
Au1 C1 C3 C5 177.2(8) . . . . ?
Au1 C1 C3 C8 -1.8(14) . . . . ?
Au2 N6 C29 C31 178.2(8) . . . . ?
Au2 N6 C30 N9 -177.6(7) . . . . ?
Au2 N7 C33 C35 173.9(8) . . . . ?
Au2 N7 C34 N10 -175.4(8) . . . . ?
Au2 C20 C22 C27 -3.4(16) . . . . ?
Au2 C20 C22 C24 173.1(9) . . . . ?
N5 C16 C14 N2 -1.3(14) . . . . ?
N6 C29 C31 N9 0.2(14) . . . . ?
C5 C6 C4 C2 -1.0(19) . . . . ?
N4 C12 C10 N1 0.4(14) . . . . ?
N7 C33 C35 N10 2.2(14) . . . . ?
C15 N2 C14 C16 1.5(14) . . . . ?
C15 N5 C16 C14 0.7(14) . . . . ?
C1 C2 C4 C6 0.4(18) . . . . ?
C2 C1 C3 C5 1.4(16) . . . . ?
C2 C1 C3 C8 -177.6(11) . . . . ?
C21 C20 C22 C27 179.9(12) . . . . ?
C21 C20 C22 C24 -3.6(18) . . . . ?
C6 C5 C3 C1 -2.1(17) . . . . ?
C6 C5 C3 C8 177.0(12) . . . . ?
C16 N5 C15 N2 0.2(13) . . . . ?
C12 N4 C11 N1 0.0(15) . . . . ?
C20 C21 C23 C25 -2.2(19) . . . . ?
C20 C22 C24 C25 2.2(19) . . . . ?
C33 N7 C34 N10 0.3(13) . . . . ?
C3 C5 C6 C7 -177.4(12) . . . . ?
C3 C5 C6 C4 1.9(19) . . . . ?
C3 C1 C2 C9 -178.5(10) . . . . ?
C3 C1 C2 C4 -0.6(16) . . . . ?
C34 N7 C33 C35 -1.5(13) . . . . ?
C34 N10 C35 C33 -2.1(14) . . . . ?
C11 N4 C12 C10 -0.2(15) . . . . ?
C11 N1 C10 C12 -0.4(14) . . . . ?
C32 N9 C30 N6 -176.5(11) . . . . ?
C32 N9 C31 C29 175.8(12) . . . . ?
C14 N2 C15 N5 -1.1(13) . . . . ?
C27 C22 C24 C25 178.8(13) . . . . ?
C22 C24 C25 C26 179.8(14) . . . . ?
C22 C24 C25 C23 -1(2) . . . . ?
C29 N6 C30 N9 1.6(13) . . . . ?
C36 N10 C34 N7 -179.7(12) . . . . ?
C36 N10 C35 C33 178.8(12) . . . . ?
C24 C25 C23 C21 1(2) . . . . ?
C30 N6 C29 C31 -1.1(14) . . . . ?
C30 N9 C31 C29 0.8(14) . . . . ?
C7 C6 C4 C2 178.3(12) . . . . ?
C9 C2 C4 C6 178.2(11) . . . . ?
C31 N9 C30 N6 -1.5(13) . . . . ?
C10 N1 C11 N4 0.2(14) . . . . ?
C17 N5 C15 N2 180.0(11) . . . . ?
C17 N5 C16 C14 -179.1(12) . . . . ?
C35 N10 C34 N7 1.1(13) . . . . ?
C13 N4 C12 C10 179.1(13) . . . . ?
C13 N4 C11 N1 -179.4(12) . . . . ?
C26 C25 C23 C21 -179.8(14) . . . . ?
C28 C21 C20 Au2 6.2(16) . . . . ?
C28 C21 C20 C22 -177.1(12) . . . . ?
C28 C21 C23 C25 178.5(13) . . . . ?
C23 C21 C20 Au2 -173.1(9) . . . . ?
C23 C21 C20 C22 3.6(17) . . . . ?

loop_
_exptl_oxdiff_crystal_face_indexfrac_h
_exptl_oxdiff_crystal_face_indexfrac_k
_exptl_oxdiff_crystal_face_indexfrac_l
_exptl_oxdiff_crystal_face_x
_exptl_oxdiff_crystal_face_y
_exptl_oxdiff_crystal_face_z
-2.9934 -9.9837 4.7855 -0.0843 -0.3576 0.9301
0.9101 11.6222 -3.9093 0.0008 0.0091 -1.0000
5.5174 4.2548 -4.7770 0.1963 0.8232 -0.5327
-1.1103 -7.5449 -7.3278 0.9284 -0.2226 0.2975
-0.9519 -12.0249 2.9258 0.1035 -0.0259 0.9943
0.5207 -0.2398 9.6975 -0.9062 0.2165 0.3631
1.2114 9.6869 5.5841 -0.8316 0.1997 -0.5182
-0.7350 -2.2352 -9.4228 0.9584 -0.2292 -0.1701
-3.8317 -8.7649 4.9782 -0.1195 -0.5043 0.8552
-0.7912 11.8322 -2.8713 -0.0642 -0.2624 -0.9628
2.5896 -10.9771 1.4662 0.1297 0.5369 0.8336
